data_7120249
loop_
_publ_author_name
'Tsuchiya, Mizuho'
'Sakamoto, Ryota'
'Shimada, Masaki'
'Yamanoi, Yoshinori'
'Hattori, Yohei'
'Sugimoto, Kunihisa'
'Nishibori, Eiji'
'Nishihara, Hiroshi'

_publ_section_title
;
 \b-IminoBODIPY oligomers: Facilely accessible \p-conjugated luminescent
 BODIPY arrays
;
_journal_name_full 'Chem. Commun.'
_journal_paper_doi 10.1039/C7CC03279J
_journal_year 2017
_chemical_formula_moiety 'C22 H25 B F2 N2'
_chemical_formula_sum 'C22 H25 B F2 N2'
_chemical_formula_weight 366.26
_space_group_IT_number 19
_symmetry_cell_setting orthorhombic
_symmetry_Int_Tables_number 19
_symmetry_space_group_name_Hall 'P 2ac 2ab'
_symmetry_space_group_name_H-M 'P 21 21 21'
_atom_sites_solution_hydrogens geom
_atom_sites_solution_primary direct
_atom_sites_solution_secondary difmap
_audit_update_record
;
2017-01-16 deposited with the CCDC.
2017-06-08 downloaded from the CCDC.
;
_cell_angle_alpha 90.0000
_cell_angle_beta 90.0000
_cell_angle_gamma 90.0000
_cell_formula_units_Z 4
_cell_length_a 7.799(2)
_cell_length_b 13.378(4)
_cell_length_c 19.206(5)
_cell_measurement_reflns_used 6686
_cell_measurement_temperature 113
_cell_measurement_theta_max 27.48
_cell_measurement_theta_min 3.18
_cell_volume 2003.9(9)
_computing_cell_refinement CrystalClear
_computing_data_collection 'CrystalClear (Rigaku/MSC Inc., 2006)'
_computing_data_reduction CrystalClear
_computing_molecular_graphics 'CrystalStructure 4.0'
_computing_publication_material 'CrystalStructure 4.0 (Rigaku, 2010)'
_computing_structure_refinement 'SHELXL97 (Sheldrick, 2008)'
_computing_structure_solution 'SIR2004 (Burla, et al., 2005)'
_diffrn_ambient_temperature 113
_diffrn_detector_area_resol_mean 7.111
_diffrn_measured_fraction_theta_full 0.949
_diffrn_measured_fraction_theta_max 0.949
_diffrn_measurement_device_type 'Rigaku Saturn724'
_diffrn_measurement_method \w
_diffrn_radiation_type 'Mo K\a'
_diffrn_radiation_wavelength 0.71070
_diffrn_reflns_av_R_equivalents 0.0332
_diffrn_reflns_limit_h_max 10
_diffrn_reflns_limit_h_min -10
_diffrn_reflns_limit_k_max 17
_diffrn_reflns_limit_k_min -15
_diffrn_reflns_limit_l_max 24
_diffrn_reflns_limit_l_min -23
_diffrn_reflns_number 14830
_diffrn_reflns_theta_full 27.51
_diffrn_reflns_theta_max 27.51
_diffrn_standards_number 0
_exptl_absorpt_coefficient_mu 0.083
_exptl_absorpt_correction_type none
_exptl_crystal_colour red
_exptl_crystal_density_diffrn 1.214
_exptl_crystal_density_method 'not measured'
_exptl_crystal_description block
_exptl_crystal_F_000 776.00
_exptl_crystal_recrystallization_method 'Re-crystallisation from solvent: Dichloromethane(good) / Methanol (poor)'
_exptl_crystal_size_max 0.800
_exptl_crystal_size_mid 0.700
_exptl_crystal_size_min 0.350
_refine_diff_density_max 0.200
_refine_diff_density_min -0.170
_refine_ls_extinction_method none
_refine_ls_goodness_of_fit_ref 1.050
_refine_ls_hydrogen_treatment constr
_refine_ls_number_parameters 244
_refine_ls_number_reflns 4380
_refine_ls_number_restraints 0
_refine_ls_R_factor_gt 0.0331
_refine_ls_shift/su_max 0.000
_refine_ls_structure_factor_coef Fsqd
_refine_ls_weighting_details 'w = 1/[\s^2^(Fo^2^)+(0.0550P)^2^+0.3482P] where P=(Fo^2^+2Fc^2^)/3'
_refine_ls_weighting_scheme calc
_refine_ls_wR_factor_ref 0.0918
_reflns_number_gt 4250
_reflns_number_total 4380
_reflns_threshold_expression F^2^>2.0\s(F^2^)
_cod_data_source_file c7cc03279j2.cif
_cod_data_source_block mes24dimeBDP
_cod_original_cell_volume 2003.8(9)
_cod_database_code 7120249

loop_
_symmetry_equiv_pos_site_id
_symmetry_equiv_pos_as_xyz
1 +X,+Y,+Z
2 1/2+X,1/2-Y,-Z
3 -X,1/2+Y,1/2-Z
4 1/2-X,-Y,1/2+Z

loop_
_atom_site_label
_atom_site_type_symbol
_atom_site_fract_x
_atom_site_fract_y
_atom_site_fract_z
_atom_site_U_iso_or_equiv
_atom_site_adp_type
_atom_site_occupancy
_atom_site_symmetry_multiplicity
_atom_site_calc_flag
_atom_site_refinement_flags
F1 F 0.28536(10) 0.07780(5) 0.18535(4) 0.02289(17) Uani 1.0 4 d .
F2 F 0.05838(9) 0.00612(5) 0.23978(4) 0.02536(17) Uani 1.0 4 d .
N1 N 0.34166(13) -0.05316(7) 0.26790(5) 0.0184(2) Uani 1.0 4 d .
N23 N 0.24284(12) 0.11405(7) 0.30712(5) 0.0182(2) Uani 1.0 4 d .
C2 C 0.42459(15) -0.06490(8) 0.33176(6) 0.0192(3) Uani 1.0 4 d .
C3 C 0.69848(15) 0.02082(9) 0.45004(6) 0.0207(3) Uani 1.0 4 d .
C4 C 0.36753(16) -0.13632(9) 0.22980(7) 0.0216(3) Uani 1.0 4 d .
C5 C 0.16705(15) 0.20489(9) 0.30906(6) 0.0213(3) Uani 1.0 4 d .
C6 C 0.52302(15) -0.00149(8) 0.44695(6) 0.0183(3) Uani 1.0 4 d .
C7 C 0.21213(17) 0.25259(9) 0.37150(6) 0.0230(3) Uani 1.0 4 d .
C8 C 0.46438(17) -0.20453(9) 0.26915(7) 0.0246(3) Uani 1.0 4 d .
C9 C 0.78378(16) 0.00613(9) 0.51283(7) 0.0236(3) Uani 1.0 4 d .
C10 C 0.31813(16) 0.18936(9) 0.40904(6) 0.0206(3) Uani 1.0 4 d .
C11 C 0.50111(17) -0.16179(9) 0.33268(7) 0.0232(3) Uani 1.0 4 d .
C12 C 0.52742(16) -0.05228(10) 0.56697(7) 0.0234(3) Uani 1.0 4 d .
C13 C 0.70166(16) -0.03024(10) 0.57189(6) 0.0236(3) Uani 1.0 4 d .
C14 C 0.42600(15) 0.01217(9) 0.38069(6) 0.0182(3) Uani 1.0 4 d .
C15 C 0.79506(18) 0.05652(11) 0.38665(7) 0.0295(3) Uani 1.0 4 d .
C16 C 0.24898(17) -0.06482(13) 0.50172(7) 0.0328(4) Uani 1.0 4 d .
C17 C 0.43703(15) -0.03857(9) 0.50539(6) 0.0210(3) Uani 1.0 4 d .
C18 C 0.79634(19) -0.04509(13) 0.63936(8) 0.0352(4) Uani 1.0 4 d .
C19 C 0.39587(19) 0.21302(10) 0.47866(7) 0.0272(3) Uani 1.0 4 d .
C20 C 0.30494(19) -0.14782(10) 0.15711(7) 0.0266(3) Uani 1.0 4 d .
C21 C 0.33742(15) 0.10141(8) 0.36806(6) 0.0180(3) Uani 1.0 4 d .
C22 C 0.05615(19) 0.24328(10) 0.25183(7) 0.0286(3) Uani 1.0 4 d .
C25 C 0.5994(2) -0.21070(10) 0.39048(8) 0.0322(3) Uani 1.0 4 d .
B24 B 0.22768(17) 0.03670(9) 0.24788(7) 0.0181(3) Uani 1.0 4 d .
H7 H 0.1761 0.3173 0.3856 0.0275 Uiso 1.0 4 calc R
H8 H 0.4988 -0.2693 0.2544 0.0295 Uiso 1.0 4 calc R
H9 H 0.9025 0.0215 0.5155 0.0283 Uiso 1.0 4 calc R
H12 H 0.4690 -0.0773 0.6067 0.0280 Uiso 1.0 4 calc R
H15A H 0.8009 0.0025 0.3523 0.0354 Uiso 1.0 4 calc R
H15B H 0.9114 0.0762 0.4002 0.0354 Uiso 1.0 4 calc R
H15C H 0.7355 0.1141 0.3663 0.0354 Uiso 1.0 4 calc R
H16A H 0.2039 -0.0737 0.5490 0.0394 Uiso 1.0 4 calc R
H16B H 0.2345 -0.1270 0.4754 0.0394 Uiso 1.0 4 calc R
H16C H 0.1864 -0.0108 0.4784 0.0394 Uiso 1.0 4 calc R
H18A H 0.9196 -0.0362 0.6315 0.0422 Uiso 1.0 4 calc R
H18B H 0.7747 -0.1127 0.6569 0.0422 Uiso 1.0 4 calc R
H18C H 0.7564 0.0040 0.6736 0.0422 Uiso 1.0 4 calc R
H19A H 0.3595 0.2799 0.4934 0.0327 Uiso 1.0 4 calc R
H19B H 0.5212 0.2111 0.4750 0.0327 Uiso 1.0 4 calc R
H19C H 0.3576 0.1636 0.5130 0.0327 Uiso 1.0 4 calc R
H20A H 0.3856 -0.1156 0.1251 0.0319 Uiso 1.0 4 calc R
H20B H 0.1920 -0.1164 0.1526 0.0319 Uiso 1.0 4 calc R
H20C H 0.2960 -0.2190 0.1457 0.0319 Uiso 1.0 4 calc R
H22A H 0.1150 0.2346 0.2072 0.0343 Uiso 1.0 4 calc R
H22B H 0.0327 0.3144 0.2594 0.0343 Uiso 1.0 4 calc R
H22C H -0.0521 0.2061 0.2513 0.0343 Uiso 1.0 4 calc R
H25A H 0.6366 -0.2773 0.3756 0.0387 Uiso 1.0 4 calc R
H25B H 0.5258 -0.2167 0.4316 0.0387 Uiso 1.0 4 calc R
H25C H 0.7000 -0.1700 0.4019 0.0387 Uiso 1.0 4 calc R

loop_
_atom_site_aniso_label
_atom_site_aniso_U_11
_atom_site_aniso_U_22
_atom_site_aniso_U_33
_atom_site_aniso_U_12
_atom_site_aniso_U_13
_atom_site_aniso_U_23
F1 0.0307(4) 0.0208(4) 0.0172(4) 0.0003(3) 0.0041(3) 0.0024(3)
F2 0.0215(4) 0.0253(4) 0.0293(4) -0.0028(3) 0.0002(3) -0.0023(3)
N1 0.0234(5) 0.0154(5) 0.0165(5) 0.0010(4) 0.0013(4) -0.0007(4)
N23 0.0205(5) 0.0163(5) 0.0180(5) 0.0017(4) 0.0012(4) 0.0004(4)
C2 0.0225(6) 0.0162(5) 0.0189(6) 0.0018(5) 0.0022(5) 0.0021(5)
C3 0.0214(6) 0.0181(5) 0.0227(6) 0.0019(5) 0.0041(5) -0.0000(5)
C4 0.0257(6) 0.0180(5) 0.0211(6) -0.0010(5) 0.0049(5) -0.0026(5)
C5 0.0223(6) 0.0178(5) 0.0237(6) 0.0037(5) 0.0036(5) 0.0007(5)
C6 0.0208(6) 0.0160(5) 0.0180(6) 0.0026(5) 0.0020(4) -0.0003(5)
C7 0.0278(6) 0.0182(6) 0.0228(6) 0.0050(5) 0.0034(5) -0.0009(5)
C8 0.0312(7) 0.0168(6) 0.0258(7) 0.0037(5) 0.0047(5) -0.0020(5)
C9 0.0176(5) 0.0250(6) 0.0280(7) 0.0020(5) 0.0006(5) -0.0003(5)
C10 0.0238(6) 0.0183(5) 0.0195(6) 0.0013(5) 0.0031(5) -0.0015(5)
C11 0.0292(6) 0.0170(5) 0.0236(7) 0.0034(5) 0.0029(5) 0.0008(5)
C12 0.0230(6) 0.0287(6) 0.0183(6) 0.0024(5) 0.0027(5) 0.0034(5)
C13 0.0227(6) 0.0252(6) 0.0230(7) 0.0041(5) -0.0022(5) 0.0006(5)
C14 0.0196(5) 0.0177(5) 0.0173(6) -0.0004(4) 0.0030(4) 0.0019(4)
C15 0.0263(6) 0.0327(7) 0.0296(7) -0.0032(6) 0.0078(6) 0.0040(6)
C16 0.0200(6) 0.0542(9) 0.0243(7) -0.0057(6) 0.0003(5) 0.0107(6)
C17 0.0189(6) 0.0235(6) 0.0207(6) 0.0016(5) 0.0010(5) 0.0015(5)
C18 0.0290(7) 0.0470(9) 0.0296(7) 0.0051(7) -0.0071(6) 0.0071(7)
C19 0.0363(7) 0.0224(6) 0.0229(7) 0.0043(5) -0.0026(6) -0.0054(5)
C20 0.0350(7) 0.0229(6) 0.0220(7) -0.0017(6) 0.0016(5) -0.0064(5)
C21 0.0208(5) 0.0172(6) 0.0159(6) 0.0006(4) 0.0017(5) 0.0001(4)
C22 0.0322(7) 0.0274(6) 0.0263(7) 0.0118(6) -0.0016(6) 0.0000(5)
C25 0.0459(8) 0.0210(6) 0.0297(8) 0.0124(6) -0.0042(6) 0.0002(5)
B24 0.0202(6) 0.0168(6) 0.0172(6) 0.0005(5) 0.0025(5) -0.0004(5)

loop_
_atom_type_symbol
_atom_type_description
_atom_type_scat_dispersion_real
_atom_type_scat_dispersion_imag
_atom_type_scat_source
C C 0.0033 0.0016
;
International Tables for Crystallography
(1992, Vol. C, Tables 4.2.6.8 and 6.1.1.4)
;
H H 0.0000 0.0000
;
International Tables for Crystallography
(1992, Vol. C, Table 6.1.1.4)
;
B B 0.0013 0.0007
;
International Tables for Crystallography
(1992, Vol. C, Tables 4.2.6.8 and 6.1.1.4)
;
F F 0.0171 0.0103
;
International Tables for Crystallography
(1992, Vol. C, Tables 4.2.6.8 and 6.1.1.4)
;
N N 0.0061 0.0033
;
International Tables for Crystallography
(1992, Vol. C, Tables 4.2.6.8 and 6.1.1.4)
;

loop_
_geom_angle_atom_site_label_1
_geom_angle_atom_site_label_2
_geom_angle_atom_site_label_3
_geom_angle
_geom_angle_publ_flag
C2 N1 C4 108.37(10) yes
C2 N1 B24 124.99(10) yes
C4 N1 B24 126.45(11) yes
C5 N23 C21 108.50(10) yes
C5 N23 B24 126.15(10) yes
C21 N23 B24 125.35(10) yes
N1 C2 C11 107.87(10) yes
N1 C2 C14 120.83(10) yes
C11 C2 C14 131.27(12) yes
C6 C3 C9 118.25(11) yes
C6 C3 C15 121.36(11) yes
C9 C3 C15 120.35(11) yes
N1 C4 C8 108.95(12) yes
N1 C4 C20 123.12(12) yes
C8 C4 C20 127.90(12) yes
N23 C5 C7 108.83(11) yes
N23 C5 C22 122.91(11) yes
C7 C5 C22 128.26(12) yes
C3 C6 C14 120.34(11) yes
C3 C6 C17 120.64(11) yes
C14 C6 C17 119.01(11) yes
C5 C7 C10 108.46(11) yes
C4 C8 C11 108.58(12) yes
C3 C9 C13 122.43(12) yes
C7 C10 C19 125.14(12) yes
C7 C10 C21 106.26(11) yes
C19 C10 C21 128.59(11) yes
C2 C11 C8 106.20(11) yes
C2 C11 C25 128.27(12) yes
C8 C11 C25 125.52(12) yes
C13 C12 C17 121.64(12) yes
C9 C13 C12 117.89(12) yes
C9 C13 C18 121.52(12) yes
C12 C13 C18 120.59(12) yes
C2 C14 C6 119.22(11) yes
C2 C14 C21 120.63(11) yes
C6 C14 C21 120.16(11) yes
C6 C17 C12 119.14(11) yes
C6 C17 C16 120.72(11) yes
C12 C17 C16 120.14(11) yes
N23 C21 C10 107.94(10) yes
N23 C21 C14 120.66(10) yes
C10 C21 C14 131.37(11) yes
F1 B24 F2 109.00(10) yes
F1 B24 N1 109.61(10) yes
F1 B24 N23 110.23(10) yes
F2 B24 N1 110.21(10) yes
F2 B24 N23 110.64(10) yes
N1 B24 N23 107.13(10) yes
C5 C7 H7 125.764 no
C10 C7 H7 125.775 no
C4 C8 H8 125.710 no
C11 C8 H8 125.710 no
C3 C9 H9 118.786 no
C13 C9 H9 118.780 no
C13 C12 H12 119.183 no
C17 C12 H12 119.175 no
C3 C15 H15A 109.465 no
C3 C15 H15B 109.475 no
C3 C15 H15C 109.468 no
H15A C15 H15B 109.472 no
H15A C15 H15C 109.475 no
H15B C15 H15C 109.473 no
C17 C16 H16A 109.460 no
C17 C16 H16B 109.477 no
C17 C16 H16C 109.473 no
H16A C16 H16B 109.480 no
H16A C16 H16C 109.462 no
H16B C16 H16C 109.476 no
C13 C18 H18A 109.471 no
C13 C18 H18B 109.473 no
C13 C18 H18C 109.471 no
H18A C18 H18B 109.475 no
H18A C18 H18C 109.468 no
H18B C18 H18C 109.470 no
C10 C19 H19A 109.465 no
C10 C19 H19B 109.474 no
C10 C19 H19C 109.474 no
H19A C19 H19B 109.473 no
H19A C19 H19C 109.471 no
H19B C19 H19C 109.470 no
C4 C20 H20A 109.477 no
C4 C20 H20B 109.471 no
C4 C20 H20C 109.467 no
H20A C20 H20B 109.476 no
H20A C20 H20C 109.466 no
H20B C20 H20C 109.470 no
C5 C22 H22A 109.469 no
C5 C22 H22B 109.469 no
C5 C22 H22C 109.467 no
H22A C22 H22B 109.472 no
H22A C22 H22C 109.471 no
H22B C22 H22C 109.480 no
C11 C25 H25A 109.470 no
C11 C25 H25B 109.473 no
C11 C25 H25C 109.470 no
H25A C25 H25B 109.472 no
H25A C25 H25C 109.469 no
H25B C25 H25C 109.473 no

loop_
_geom_bond_atom_site_label_1
_geom_bond_atom_site_label_2
_geom_bond_distance
_geom_bond_publ_flag
F1 B24 1.3953(16) yes
F2 B24 1.3910(16) yes
N1 C2 1.3954(16) yes
N1 C4 1.3468(16) yes
N1 B24 1.5437(16) yes
N23 C5 1.3519(16) yes
N23 C21 1.3937(16) yes
N23 B24 1.5425(17) yes
C2 C11 1.4271(17) yes
C2 C14 1.3951(17) yes
C3 C6 1.4018(17) yes
C3 C9 1.3912(18) yes
C3 C15 1.5092(19) yes
C4 C8 1.4051(18) yes
C4 C20 1.487(2) yes
C5 C7 1.4032(17) yes
C5 C22 1.4899(19) yes
C6 C14 1.4918(17) yes
C6 C17 1.3984(17) yes
C7 C10 1.3852(18) yes
C8 C11 1.3776(19) yes
C9 C13 1.3905(18) yes
C10 C19 1.5019(19) yes
C10 C21 1.4235(17) yes
C11 C25 1.499(2) yes
C12 C13 1.3937(18) yes
C12 C17 1.3890(18) yes
C13 C18 1.505(2) yes
C14 C21 1.4005(17) yes
C16 C17 1.5096(19) yes
C7 H7 0.950 no
C8 H8 0.950 no
C9 H9 0.950 no
C12 H12 0.950 no
C15 H15A 0.980 no
C15 H15B 0.980 no
C15 H15C 0.980 no
C16 H16A 0.980 no
C16 H16B 0.980 no
C16 H16C 0.980 no
C18 H18A 0.980 no
C18 H18B 0.980 no
C18 H18C 0.980 no
C19 H19A 0.980 no
C19 H19B 0.980 no
C19 H19C 0.980 no
C20 H20A 0.980 no
C20 H20B 0.980 no
C20 H20C 0.980 no
C22 H22A 0.980 no
C22 H22B 0.980 no
C22 H22C 0.980 no
C25 H25A 0.980 no
C25 H25B 0.980 no
C25 H25C 0.980 no

loop_
_geom_contact_atom_site_label_1
_geom_contact_atom_site_label_2
_geom_contact_distance
_geom_contact_publ_flag
_geom_contact_site_symmetry_2
F1 C2 3.5680(15) no .
F1 C4 3.0569(16) no .
F1 C5 3.0639(15) no .
F1 C20 3.0705(17) no .
F1 C21 3.5466(17) no .
F1 C22 3.1187(17) no .
F2 C2 3.4900(15) no .
F2 C4 3.0790(16) no .
F2 C5 3.0919(15) no .
F2 C20 3.2341(17) no .
F2 C21 3.5257(15) no .
F2 C22 3.1812(17) no .
N1 C21 2.8245(16) no .
N23 C2 2.8221(16) no .
C2 C3 3.3223(18) no .
C2 C15 3.478(2) no .
C2 C16 3.540(2) no .
C2 C17 3.3547(19) no .
C3 C12 2.7892(19) no .
C3 C19 3.533(2) no .
C3 C21 3.4015(18) no .
C3 C25 3.391(2) no .
C4 C14 3.5429(19) no .
C5 C14 3.5522(18) no .
C6 C10 3.0987(18) no .
C6 C11 3.0732(18) no .
C6 C13 2.8012(18) no .
C6 C19 3.0967(19) no .
C6 C25 3.0601(19) no .
C9 C17 2.7732(19) no .
C14 C15 2.941(2) no .
C14 C16 2.8931(19) no .
C14 C19 3.2887(19) no .
C14 C25 3.279(2) no .
C14 B24 3.0010(19) no .
C16 C21 3.466(2) no .
C17 C19 3.420(2) no .
C17 C21 3.3267(18) no .
C17 C25 3.432(2) no .
C20 B24 3.082(2) no .
C22 B24 3.071(2) no .
F1 C12 3.3520(17) no 4_554
F1 C16 3.5412(18) no 4_554
F1 C18 3.4078(19) no 4_654
F1 C25 3.3067(17) no 3_655
F2 C12 3.4416(18) no 4_554
F2 C15 3.5537(17) no 1_455
F2 C18 3.4123(18) no 4_554
C5 C8 3.4622(19) no 3_655
C8 C5 3.4622(19) no 3_645
C12 F1 3.3520(17) no 4_555
C12 F2 3.4416(18) no 4_555
C15 F2 3.5537(17) no 1_655
C16 F1 3.5412(18) no 4_555
C18 F1 3.4078(19) no 4_655
C18 F2 3.4123(18) no 4_555
C25 F1 3.3067(17) no 3_645
F1 H20A 2.9407 no .
F1 H20B 2.7703 no .
F1 H22A 2.5178 no .
F1 H22C 3.3876 no .
F2 H20B 2.5640 no .
F2 H22A 3.1508 no .
F2 H22C 2.8193 no .
N1 H8 3.1508 no .
N1 H20A 2.8883 no .
N1 H20B 2.6420 no .
N1 H20C 3.2490 no .
N23 H7 3.1526 no .
N23 H22A 2.6982 no .
N23 H22B 3.2726 no .
N23 H22C 2.8210 no .
C2 H8 3.1650 no .
C2 H15A 3.0953 no .
C2 H15C 3.4718 no .
C2 H16B 3.2401 no .
C2 H16C 3.4511 no .
C2 H25A 3.3945 no .
C2 H25B 2.9027 no .
C2 H25C 2.8997 no .
C3 H19B 2.9360 no .
C3 H19C 3.4889 no .
C3 H25B 3.4692 no .
C3 H25C 2.7151 no .
C6 H9 3.2535 no .
C6 H12 3.2592 no .
C6 H15A 2.8294 no .
C6 H15B 3.3260 no .
C6 H15C 2.7447 no .
C6 H16A 3.3112 no .
C6 H16B 2.8601 no .
C6 H16C 2.6967 no .
C6 H19B 2.8943 no .
C6 H19C 2.8542 no .
C6 H25B 2.8942 no .
C6 H25C 2.7813 no .
C7 H19A 2.6341 no .
C7 H19B 3.1733 no .
C7 H19C 3.1761 no .
C7 H22A 3.2551 no .
C7 H22B 2.6973 no .
C7 H22C 3.1569 no .
C8 H20A 3.0741 no .
C8 H20B 3.3034 no .
C8 H20C 2.7168 no .
C8 H25A 2.6339 no .
C8 H25B 3.1612 no .
C8 H25C 3.1772 no .
C9 H12 3.2440 no .
C9 H15A 3.0868 no .
C9 H15B 2.5595 no .
C9 H15C 3.1847 no .
C9 H18A 2.5770 no .
C9 H18B 3.1920 no .
C9 H18C 3.0951 no .
C9 H19B 3.4983 no .
C9 H25C 3.2428 no .
C10 H15C 3.5047 no .
C10 H16C 3.1625 no .
C11 H15A 3.2308 no .
C11 H16B 3.4717 no .
C12 H9 3.2420 no .
C12 H16A 2.5624 no .
C12 H16B 3.0513 no .
C12 H16C 3.2049 no .
C12 H18A 3.3071 no .
C12 H18B 2.7120 no .
C12 H18C 2.8195 no .
C12 H19C 3.3418 no .
C12 H25B 3.4053 no .
C14 H15A 2.9771 no .
C14 H15C 2.7859 no .
C14 H16B 3.0009 no .
C14 H16C 2.6664 no .
C14 H19B 3.3035 no .
C14 H19C 3.2924 no .
C14 H25B 3.3072 no .
C14 H25C 3.2671 no .
C15 H9 2.6536 no .
C15 H19B 3.4231 no .
C15 H25C 3.1337 no .
C16 H12 2.6531 no .
C16 H19C 3.1781 no .
C16 H25B 3.2560 no .
C17 H19B 3.4531 no .
C17 H19C 2.7780 no .
C17 H25B 2.8575 no .
C17 H25C 3.3536 no .
C18 H9 2.6726 no .
C18 H12 2.6637 no .
C19 H7 2.8421 no .
C19 H16C 3.4107 no .
C20 H8 2.9013 no .
C21 H7 3.1685 no .
C21 H15C 3.1095 no .
C21 H16C 2.8520 no .
C21 H19A 3.3951 no .
C21 H19B 2.9027 no .
C21 H19C 2.9088 no .
C22 H7 2.9084 no .
C25 H8 2.8389 no .
C25 H15A 3.3380 no .
C25 H16B 3.4658 no .
B24 H20A 3.3517 no .
B24 H20B 2.7603 no .
B24 H22A 2.8968 no .
B24 H22C 3.1466 no .
H7 H19A 2.5661 no .
H7 H19B 3.4944 no .
H7 H19C 3.4951 no .
H7 H22B 2.6696 no .
H7 H22C 3.4697 no .
H8 H20A 3.3431 no .
H8 H20C 2.7036 no .
H8 H25A 2.5670 no .
H8 H25B 3.4818 no .
H8 H25C 3.5007 no .
H9 H15A 3.2427 no .
H9 H15B 2.3329 no .
H9 H15C 3.3810 no .
H9 H18A 2.3633 no .
H9 H18B 3.4057 no .
H9 H18C 3.2522 no .
H12 H16A 2.3466 no .
H12 H16B 3.1855 no .
H12 H16C 3.4233 no .
H12 H18A 3.5883 no .
H12 H18B 2.6145 no .
H12 H18C 2.8030 no .
H15A H25C 2.6182 no .
H15C H19B 2.9724 no .
H16A H19C 3.4626 no .
H16B H25B 2.7033 no .
H16C H19C 2.7683 no .
F1 H8 2.8909 no 3_655
F1 H12 2.4932 no 4_554
F1 H16A 2.6214 no 4_554
F1 H18A 2.5831 no 4_654
F1 H18B 3.5056 no 4_654
F1 H25A 2.3447 no 3_655
F2 H12 2.7356 no 4_554
F2 H15A 2.9500 no 1_455
F2 H15B 3.4177 no 1_455
F2 H18B 3.3636 no 4_554
F2 H18C 2.7679 no 4_554
F2 H22B 2.6612 no 3_545
N1 H18A 3.4287 no 4_654
N1 H22B 3.4549 no 3_545
N23 H8 2.8094 no 3_655
N23 H15B 3.1828 no 1_455
C3 H19A 3.1410 no 2_556
C4 H18A 3.4127 no 4_654
C4 H18C 3.5915 no 4_654
C4 H22B 3.1965 no 3_545
C4 H22C 3.2599 no 3_545
C5 H8 2.8977 no 3_655
C5 H15B 3.1624 no 1_455
C7 H8 3.3191 no 3_655
C7 H15B 3.3722 no 1_455
C7 H18C 3.3870 no 2_456
C7 H19B 3.3382 no 2_456
C7 H20A 3.5990 no 3_655
C8 H18B 3.1912 no 2_446
C8 H22A 3.4106 no 3_645
C8 H22C 3.4525 no 3_545
C9 H7 3.1762 no 2_556
C9 H16A 3.5154 no 1_655
C9 H16C 3.2167 no 1_655
C9 H19A 2.9258 no 2_556
C10 H8 3.4928 no 3_655
C10 H15B 3.5186 no 1_455
C10 H19B 3.4779 no 2_456
C10 H20A 3.5458 no 3_655
C10 H20C 3.4156 no 3_655
C11 H18B 3.5013 no 2_446
C11 H22A 3.3870 no 3_645
C12 H7 3.4718 no 2_556
C12 H20B 3.2749 no 4_555
C13 H7 2.9698 no 2_556
C15 H19A 3.2169 no 2_556
C15 H20C 3.1474 no 3_655
C15 H22C 3.4907 no 1_655
C16 H9 2.9503 no 1_455
C16 H20A 3.5413 no 4_555
C16 H25A 3.2822 no 2_446
C18 H7 3.2242 no 2_556
C18 H8 3.5808 no 2_546
C18 H20A 3.2937 no 4_655
C18 H22C 3.5898 no 4_555
C18 H25A 3.5732 no 2_546
C19 H7 3.4253 no 2_556
C19 H9 3.5533 no 2_456
C19 H19B 3.2189 no 2_456
C19 H20A 3.4824 no 3_655
C19 H20C 3.5086 no 3_655
C19 H20C 3.5415 no 4_555
C20 H15C 3.2325 no 3_645
C20 H18A 3.3044 no 4_654
C20 H19B 3.4413 no 3_645
C20 H19C 3.0524 no 4_554
C20 H22B 3.1236 no 3_545
C20 H22C 3.2868 no 3_545
C21 H8 3.1870 no 3_655
C21 H15B 3.3956 no 1_455
C22 H8 3.4771 no 3_655
C22 H12 3.5687 no 4_554
C22 H20B 3.2614 no 3_555
C22 H20C 3.4154 no 3_555
C22 H25A 3.4367 no 3_655
C25 H16A 3.2152 no 2_546
C25 H16B 3.5299 no 2_546
C25 H18B 3.5808 no 2_446
C25 H22A 3.0023 no 3_645
B24 H8 3.3600 no 3_655
B24 H12 3.1620 no 4_554
B24 H18A 3.5440 no 4_654
B24 H25A 3.5968 no 3_655
H7 C9 3.1762 no 2_456
H7 C12 3.4718 no 2_456
H7 C13 2.9698 no 2_456
H7 C18 3.2242 no 2_456
H7 C19 3.4253 no 2_456
H7 H9 3.3728 no 2_456
H7 H18A 3.5061 no 2_456
H7 H18C 2.7203 no 2_456
H7 H19B 2.9608 no 2_456
H7 H19C 3.1663 no 2_456
H7 H20A 3.5399 no 3_655
H7 H20B 3.0926 no 3_555
H8 F1 2.8909 no 3_645
H8 N23 2.8094 no 3_645
H8 C5 2.8977 no 3_645
H8 C7 3.3191 no 3_645
H8 C10 3.4928 no 3_645
H8 C18 3.5808 no 2_446
H8 C21 3.1870 no 3_645
H8 C22 3.4771 no 3_645
H8 B24 3.3600 no 3_645
H8 H15C 3.3396 no 3_645
H8 H18A 3.4568 no 2_446
H8 H18B 2.9066 no 2_446
H8 H22A 3.1018 no 3_645
H8 H22C 3.5006 no 3_545
H9 C16 2.9503 no 1_655
H9 C19 3.5533 no 2_556
H9 H7 3.3728 no 2_556
H9 H16A 2.7499 no 1_655
H9 H16B 3.3531 no 1_655
H9 H16C 2.3652 no 1_655
H9 H19A 2.6835 no 2_556
H9 H20A 2.9571 no 4_655
H12 F1 2.4932 no 4_555
H12 F2 2.7356 no 4_555
H12 C22 3.5687 no 4_555
H12 B24 3.1620 no 4_555
H12 H20B 3.0114 no 4_555
H12 H22A 2.9284 no 4_555
H12 H22C 3.3311 no 4_555
H12 H25A 3.2579 no 2_446
H15A F2 2.9500 no 1_655
H15A H18C 3.4620 no 4_654
H15A H22B 3.5522 no 3_645
H15A H22C 3.5351 no 1_655
H15B F2 3.4177 no 1_655
H15B N23 3.1828 no 1_655
H15B C5 3.1624 no 1_655
H15B C7 3.3722 no 1_655
H15B C10 3.5186 no 1_655
H15B C21 3.3956 no 1_655
H15B H16C 2.8657 no 1_655
H15B H19A 2.8371 no 2_556
H15B H20C 3.3013 no 3_655
H15B H22C 3.3586 no 1_655
H15C C20 3.2325 no 3_655
H15C H8 3.3396 no 3_655
H15C H19A 3.1941 no 2_556
H15C H20C 2.2581 no 3_655
H15C H22C 3.0237 no 1_655
H16A F1 2.6214 no 4_555
H16A C9 3.5154 no 1_455
H16A C25 3.2152 no 2_446
H16A H9 2.7499 no 1_455
H16A H18A 2.7720 no 1_455
H16A H20A 3.0063 no 4_555
H16A H20B 3.3300 no 4_555
H16A H25A 2.5186 no 2_446
H16A H25B 3.1515 no 2_446
H16A H25C 3.5561 no 2_446
H16B C25 3.5299 no 2_446
H16B H9 3.3531 no 1_455
H16B H25A 3.2255 no 2_446
H16B H25B 3.1953 no 2_446
H16C C9 3.2167 no 1_455
H16C H9 2.3652 no 1_455
H16C H15B 2.8657 no 1_455
H16C H20A 3.3325 no 4_555
H18A F1 2.5831 no 4_655
H18A N1 3.4287 no 4_655
H18A C4 3.4127 no 4_655
H18A C20 3.3044 no 4_655
H18A B24 3.5440 no 4_655
H18A H7 3.5061 no 2_556
H18A H8 3.4568 no 2_546
H18A H16A 2.7720 no 1_655
H18A H20A 2.5396 no 4_655
H18A H25A 3.0173 no 2_546
H18B F1 3.5056 no 4_655
H18B F2 3.3636 no 4_555
H18B C8 3.1912 no 2_546
H18B C11 3.5013 no 2_546
H18B C25 3.5808 no 2_546
H18B H8 2.9066 no 2_546
H18B H22A 3.5809 no 4_555
H18B H22C 2.8033 no 4_555
H18B H25A 3.2437 no 2_546
H18B H25B 3.4546 no 2_546
H18C F2 2.7679 no 4_555
H18C C4 3.5915 no 4_655
H18C C7 3.3870 no 2_556
H18C H7 2.7203 no 2_556
H18C H15A 3.4620 no 4_655
H18C H20A 3.3000 no 4_655
H18C H22B 3.2558 no 2_556
H18C H22C 3.5588 no 4_555
H19A C3 3.1410 no 2_456
H19A C9 2.9258 no 2_456
H19A C15 3.2169 no 2_456
H19A H9 2.6835 no 2_456
H19A H15B 2.8371 no 2_456
H19A H15C 3.1941 no 2_456
H19A H19B 2.7101 no 2_456
H19A H20A 3.3292 no 3_655
H19A H20C 3.2695 no 4_555
H19B C7 3.3382 no 2_556
H19B C10 3.4779 no 2_556
H19B C19 3.2189 no 2_556
H19B C20 3.4413 no 3_655
H19B H7 2.9608 no 2_556
H19B H19A 2.7101 no 2_556
H19B H19C 3.1227 no 2_556
H19B H20A 3.0981 no 3_655
H19B H20C 2.8788 no 3_655
H19C C20 3.0524 no 4_555
H19C H7 3.1663 no 2_556
H19C H19B 3.1227 no 2_456
H19C H20A 2.9405 no 4_555
H19C H20B 2.7826 no 4_555
H19C H20C 2.9136 no 4_555
H20A C7 3.5990 no 3_645
H20A C10 3.5458 no 3_645
H20A C16 3.5413 no 4_554
H20A C18 3.2937 no 4_654
H20A C19 3.4824 no 3_645
H20A H7 3.5399 no 3_645
H20A H9 2.9571 no 4_654
H20A H16A 3.0063 no 4_554
H20A H16C 3.3325 no 4_554
H20A H18A 2.5396 no 4_654
H20A H18C 3.3000 no 4_654
H20A H19A 3.3292 no 3_645
H20A H19B 3.0981 no 3_645
H20A H19C 2.9405 no 4_554
H20B C12 3.2749 no 4_554
H20B C22 3.2614 no 3_545
H20B H7 3.0926 no 3_545
H20B H12 3.0114 no 4_554
H20B H16A 3.3300 no 4_554
H20B H19C 2.7826 no 4_554
H20B H22B 2.6038 no 3_545
H20B H22C 3.1994 no 3_545
H20C C10 3.4156 no 3_645
H20C C15 3.1474 no 3_645
H20C C19 3.5086 no 3_645
H20C C19 3.5415 no 4_554
H20C C22 3.4154 no 3_545
H20C H15B 3.3013 no 3_645
H20C H15C 2.2581 no 3_645
H20C H19A 3.2695 no 4_554
H20C H19B 2.8788 no 3_645
H20C H19C 2.9136 no 4_554
H20C H22B 3.1758 no 3_545
H20C H22C 2.9209 no 3_545
H22A C8 3.4106 no 3_655
H22A C11 3.3870 no 3_655
H22A C25 3.0023 no 3_655
H22A H8 3.1018 no 3_655
H22A H12 2.9284 no 4_554
H22A H18B 3.5809 no 4_554
H22A H25A 2.5114 no 3_655
H22A H25C 2.8462 no 3_655
H22B F2 2.6612 no 3_555
H22B N1 3.4549 no 3_555
H22B C4 3.1965 no 3_555
H22B C20 3.1236 no 3_555
H22B H15A 3.5522 no 3_655
H22B H18C 3.2558 no 2_456
H22B H20B 2.6038 no 3_555
H22B H20C 3.1758 no 3_555
H22C C4 3.2599 no 3_555
H22C C8 3.4525 no 3_555
H22C C15 3.4907 no 1_455
H22C C18 3.5898 no 4_554
H22C C20 3.2868 no 3_555
H22C H8 3.5006 no 3_555
H22C H12 3.3311 no 4_554
H22C H15A 3.5351 no 1_455
H22C H15B 3.3586 no 1_455
H22C H15C 3.0237 no 1_455
H22C H18B 2.8033 no 4_554
H22C H18C 3.5588 no 4_554
H22C H20B 3.1994 no 3_555
H22C H20C 2.9209 no 3_555
H25A F1 2.3447 no 3_645
H25A C16 3.2822 no 2_546
H25A C18 3.5732 no 2_446
H25A C22 3.4367 no 3_645
H25A B24 3.5968 no 3_645
H25A H12 3.2579 no 2_546
H25A H16A 2.5186 no 2_546
H25A H16B 3.2255 no 2_546
H25A H18A 3.0173 no 2_446
H25A H18B 3.2437 no 2_446
H25A H22A 2.5114 no 3_645
H25B H16A 3.1515 no 2_546
H25B H16B 3.1953 no 2_546
H25B H18B 3.4546 no 2_446
H25C H16A 3.5561 no 2_546
H25C H22A 2.8462 no 3_645

loop_
_geom_torsion_atom_site_label_1
_geom_torsion_atom_site_label_2
_geom_torsion_atom_site_label_3
_geom_torsion_atom_site_label_4
_geom_torsion
_geom_torsion_publ_flag
C2 N1 C4 C8 1.45(13) no
C2 N1 C4 C20 -176.72(10) no
C4 N1 C2 C11 -1.50(12) no
C4 N1 C2 C14 176.97(10) no
C2 N1 B24 F1 126.49(11) no
C2 N1 B24 F2 -113.54(12) no
C2 N1 B24 N23 6.89(15) no
B24 N1 C2 C11 173.82(9) no
B24 N1 C2 C14 -7.71(17) no
C4 N1 B24 F1 -59.03(15) no
C4 N1 B24 F2 60.93(15) no
C4 N1 B24 N23 -178.63(10) no
B24 N1 C4 C8 -173.78(10) no
B24 N1 C4 C20 8.05(18) no
C5 N23 C21 C10 -0.11(12) no
C5 N23 C21 C14 178.27(9) no
C21 N23 C5 C7 0.15(12) no
C21 N23 C5 C22 179.76(9) no
C5 N23 B24 F1 58.71(15) no
C5 N23 B24 F2 -61.94(14) no
C5 N23 B24 N1 177.91(10) no
B24 N23 C5 C7 179.97(9) no
B24 N23 C5 C22 -0.42(17) no
C21 N23 B24 F1 -121.50(11) no
C21 N23 B24 F2 117.85(11) no
C21 N23 B24 N1 -2.30(15) no
B24 N23 C21 C10 -179.93(9) no
B24 N23 C21 C14 -1.55(16) no
N1 C2 C11 C8 0.96(13) no
N1 C2 C11 C25 -177.91(11) no
N1 C2 C14 C6 -177.13(9) no
N1 C2 C14 C21 2.96(17) no
C11 C2 C14 C6 0.94(19) no
C11 C2 C14 C21 -178.98(11) no
C14 C2 C11 C8 -177.29(12) no
C14 C2 C11 C25 3.8(3) no
C6 C3 C9 C13 0.44(18) no
C9 C3 C6 C14 -179.50(10) no
C9 C3 C6 C17 -0.70(16) no
C15 C3 C6 C14 -1.56(17) no
C15 C3 C6 C17 177.24(10) no
C15 C3 C9 C13 -177.52(11) no
N1 C4 C8 C11 -0.85(14) no
C20 C4 C8 C11 177.21(12) no
N23 C5 C7 C10 -0.13(13) no
C22 C5 C7 C10 -179.72(11) no
C3 C6 C14 C2 85.97(14) no
C3 C6 C14 C21 -94.12(13) no
C3 C6 C17 C12 0.57(17) no
C3 C6 C17 C16 -178.62(10) no
C14 C6 C17 C12 179.38(9) no
C14 C6 C17 C16 0.19(16) no
C17 C6 C14 C2 -92.86(13) no
C17 C6 C14 C21 87.06(13) no
C5 C7 C10 C19 179.38(10) no
C5 C7 C10 C21 0.07(13) no
C4 C8 C11 C2 -0.09(14) no
C4 C8 C11 C25 178.82(11) no
C3 C9 C13 C12 -0.05(19) no
C3 C9 C13 C18 -179.71(11) no
C7 C10 C21 N23 0.02(13) no
C7 C10 C21 C14 -178.12(11) no
C19 C10 C21 N23 -179.26(12) no
C19 C10 C21 C14 2.6(3) no
C13 C12 C17 C6 -0.16(19) no
C13 C12 C17 C16 179.03(11) no
C17 C12 C13 C9 -0.09(19) no
C17 C12 C13 C18 179.57(11) no
C2 C14 C21 N23 1.53(17) no
C2 C14 C21 C10 179.47(11) no
C6 C14 C21 N23 -178.39(10) no
C6 C14 C21 C10 -0.45(19) no
